data_2013591
loop_
_publ_author_name
'Odaba\;so\<glu, Mustafa'
'Albayrak, \,Ci\<gdem'
'B\"uy\"ukg\"ung\"or, Orhan'
'L\"onnecke, Peter'

_publ_section_title
;2-{[Tris(hydroxymethyl)methyl]aminomethylene}cyclohexa-3,5-dien-1(2<i>H</i>)-one
 and its 6-hydroxy and 6-methoxy derivatives
;
_journal_issue 11
_journal_name_full 'Acta Crystallographica Section C'
_journal_page_first o616
_journal_page_last o619
_journal_paper_doi 10.1107/S0108270103020997
_journal_volume 59
_journal_year 2003
_chemical_formula_iupac 'C11 H15 N O4'
_chemical_formula_moiety 'C11 H15 N O4'
_chemical_formula_sum 'C11 H15 N O4'
_chemical_formula_weight 225.24
_chemical_melting_point 422.5(5)
_chemical_name_systematic
;
2-{[tris(hydroxymethyl)methyl]aminomethylene}cyclohexa-3,5-dien-1(2H)-one
;
_space_group_IT_number 14
_symmetry_cell_setting monoclinic
_symmetry_space_group_name_Hall '-P 2ybc'
_symmetry_space_group_name_H-M 'P 1 21/c 1'
_atom_sites_solution_hydrogens difmap
_atom_sites_solution_primary direct
_atom_sites_solution_secondary difmap
_cell_angle_alpha 90
_cell_angle_beta 101.801(2)
_cell_angle_gamma 90
_cell_formula_units_Z 4
_cell_length_a 10.4437(9)
_cell_length_b 8.7029(7)
_cell_length_c 12.6147(11)
_cell_measurement_reflns_used 986
_cell_measurement_temperature 208(2)
_cell_measurement_theta_max 26.55
_cell_measurement_theta_min 2.78
_cell_volume 1122.32(16)
_computing_cell_refinement SMART
_computing_data_collection 'SMART (Bruker, 1997)'
_computing_data_reduction 'SAINT (Bruker, 1997)'
_computing_molecular_graphics 'ORTEPIII (Farrugia, 1997)'
_computing_publication_material 'WinGX (Farrugia, 1999)'
_computing_structure_refinement 'SHELXL97 (Sheldrick, 1997)'
_computing_structure_solution 'SHELXS97 (Sheldrick, 1997)'
_diffrn_ambient_temperature 208(2)
_diffrn_measured_fraction_theta_full 1.000
_diffrn_measured_fraction_theta_max 1.000
_diffrn_measurement_device_type 'Bruker SMART CCD area-detector'
_diffrn_measurement_method \w
_diffrn_radiation_monochromator graphite
_diffrn_radiation_source 'fine-focus sealed tube'
_diffrn_radiation_type MoK\a
_diffrn_radiation_wavelength 0.71073
_diffrn_reflns_av_R_equivalents 0.039
_diffrn_reflns_av_sigmaI/netI 0.023
_diffrn_reflns_limit_h_max 13
_diffrn_reflns_limit_h_min -13
_diffrn_reflns_limit_k_max 11
_diffrn_reflns_limit_k_min -11
_diffrn_reflns_limit_l_max 16
_diffrn_reflns_limit_l_min -16
_diffrn_reflns_number 12824
_diffrn_reflns_theta_full 27.97
_diffrn_reflns_theta_max 27.97
_diffrn_reflns_theta_min 1.99
_diffrn_standards_decay_% <2
_diffrn_standards_number 0
_exptl_absorpt_coefficient_mu 0.102
_exptl_absorpt_correction_type none
_exptl_crystal_colour colourless
_exptl_crystal_density_diffrn 1.333
_exptl_crystal_density_meas ?
_exptl_crystal_density_method 'not measured'
_exptl_crystal_description prism
_exptl_crystal_F_000 480
_exptl_crystal_size_max 0.30
_exptl_crystal_size_mid 0.30
_exptl_crystal_size_min 0.30
_refine_diff_density_max 0.38
_refine_diff_density_min -0.19
_refine_ls_extinction_method none
_refine_ls_goodness_of_fit_ref 1.095
_refine_ls_hydrogen_treatment refall
_refine_ls_matrix_type full
_refine_ls_number_parameters 206
_refine_ls_number_reflns 2701
_refine_ls_number_restraints 0
_refine_ls_restrained_S_all 1.095
_refine_ls_R_factor_all 0.057
_refine_ls_R_factor_gt 0.044
_refine_ls_shift/su_max 0.000
_refine_ls_shift/su_mean 0.000
_refine_ls_structure_factor_coef Fsqd
_refine_ls_weighting_details 'calc w = 1/[\s^2^(Fo^2^)+(0.0531P)^2^+0.3161P] where P=(Fo^2^+2Fc^2^)/3'
_refine_ls_weighting_scheme calc
_refine_ls_wR_factor_gt 0.104
_refine_ls_wR_factor_ref 0.111
_reflns_number_gt 2226
_reflns_number_total 2701
_reflns_threshold_expression I>2\s(I)
_cod_data_source_file fr1432.cif
_cod_data_source_block I
_cod_depositor_comments
;
The following automatic conversions were performed:
'_symmetry_cell_setting' value 'Monoclinic' changed to 'monoclinic'
according to '/home/saulius/struct/CIF-dictionaries/cif_core.dic'
dictionary named 'cif_core.dic' version 2.4.1 from 2010-06-29.

Automatic conversion script
Id: cif_fix_enum 1527 2010-12-29 10:47:43Z saulius 

The following automatic conversions were performed:

'_chemical_melting_point' value '422-423' was changed to '422.5(5)' -
the average value was taken and precision was estimated.

Automatic conversion script
Id: cif_fix_values 1646 2011-03-28 12:23:43Z adriana 

The following automatic conversions were performed:

'_chemical_melting_point' value '422-423' was changed to '422.5(5)' -
the average value was taken and precision was
estimated.

'_symmetry_cell_setting' value 'Monoclinic' changed to
'monoclinic' according to
/home/saulius/struct/CIF-dictionaries/cif_core.dic dictionary named
'cif_core.dic' version 2.4.1 from 2010-06-29.

Automatic conversion script
Id: cif_fix_values 1715 2011-07-08 13:25:40Z adriana 

The following automatic conversions were performed:

'_exptl_crystal_density_meas' value 'not measured' was changed to '?'
- the value is perceived as not measured.

Automatic conversion script
Id: cif_fix_values 3008 2015-01-20 13:52:24Z robertas 
;
_cod_original_sg_symbol_H-M 'P 21/c'
_cod_database_code 2013591
_cod_database_fobs_code 2013591

loop_
_symmetry_equiv_pos_as_xyz
'x, y, z'
'-x, y+1/2, -z+1/2'
'-x, -y, -z'
'x, -y-1/2, z-1/2'

loop_
_atom_site_label
_atom_site_fract_x
_atom_site_fract_y
_atom_site_fract_z
_atom_site_U_iso_or_equiv
_atom_site_adp_type
_atom_site_calc_flag
_atom_site_refinement_flags
_atom_site_occupancy
_atom_site_disorder_assembly
_atom_site_disorder_group
_atom_site_type_symbol
O1 0.27644(10) 0.47289(11) 0.65317(7) 0.0278(2) Uani d . 1 . . O
O2 0.53462(11) 0.28376(13) 0.57069(8) 0.0325(3) Uani d . 1 . . O
O3 0.39387(11) 0.00670(11) 0.35914(8) 0.0304(3) Uani d . 1 . . O
O4 0.23193(12) 0.31687(14) 0.21920(8) 0.0363(3) Uani d . 1 . . O
N1 0.29931(11) 0.37796(12) 0.46098(9) 0.0221(2) Uani d . 1 . . N
C1 0.15370(13) 0.57931(15) 0.48991(10) 0.0223(3) Uani d . 1 . . C
C2 0.19332(13) 0.57507(15) 0.60510(11) 0.0236(3) Uani d . 1 . . C
C3 0.13955(16) 0.68809(19) 0.66395(12) 0.0343(4) Uani d . 1 . . C
C4 0.05145(17) 0.79386(19) 0.61230(13) 0.0369(4) Uani d . 1 . . C
C5 0.00882(15) 0.79419(17) 0.49954(13) 0.0307(3) Uani d . 1 . . C
C6 0.06057(14) 0.68829(16) 0.43998(11) 0.0258(3) Uani d . 1 . . C
C7 0.21039(13) 0.47852(15) 0.42278(11) 0.0232(3) Uani d . 1 . . C
C8 0.37286(13) 0.27869(14) 0.39986(10) 0.0215(3) Uani d . 1 . . C
C9 0.51718(14) 0.29251(17) 0.45650(11) 0.0271(3) Uani d . 1 . . C
C10 0.32288(14) 0.11389(15) 0.40903(11) 0.0258(3) Uani d . 1 . . C
C11 0.36008(15) 0.33264(17) 0.28286(11) 0.0276(3) Uani d . 1 . . C
H1N 0.3223(16) 0.375(2) 0.5350(14) 0.030(4) Uiso d . 1 . . H
H2O 0.554(2) 0.193(3) 0.5903(17) 0.051(6) Uiso d . 1 . . H
H3O 0.355(2) 0.005(2) 0.2878(18) 0.049(6) Uiso d . 1 . . H
H4O 0.228(2) 0.227(3) 0.1896(18) 0.056(6) Uiso d . 1 . . H
H3 0.1679(18) 0.690(2) 0.7424(15) 0.041(5) Uiso d . 1 . . H
H4 0.017(2) 0.869(3) 0.6519(16) 0.054(6) Uiso d . 1 . . H
H5 -0.0549(18) 0.864(2) 0.4654(14) 0.039(5) Uiso d . 1 . . H
H6 0.0318(16) 0.6853(19) 0.3639(13) 0.027(4) Uiso d . 1 . . H
H7 0.1814(15) 0.4834(18) 0.3459(13) 0.022(4) Uiso d . 1 . . H
H9A 0.5507(16) 0.397(2) 0.4396(13) 0.031(4) Uiso d . 1 . . H
H9B 0.5666(17) 0.216(2) 0.4289(14) 0.032(4) Uiso d . 1 . . H
H10A 0.2263(17) 0.1103(19) 0.3756(13) 0.027(4) Uiso d . 1 . . H
H10B 0.3356(15) 0.0895(19) 0.4868(14) 0.028(4) Uiso d . 1 . . H
H11A 0.3831(15) 0.445(2) 0.2857(13) 0.026(4) Uiso d . 1 . . H
H11B 0.4242(15) 0.2736(18) 0.2503(12) 0.023(4) Uiso d . 1 . . H

loop_
_atom_site_aniso_label
_atom_site_aniso_U_11
_atom_site_aniso_U_22
_atom_site_aniso_U_33
_atom_site_aniso_U_12
_atom_site_aniso_U_13
_atom_site_aniso_U_23
O1 0.0368(5) 0.0255(5) 0.0214(5) 0.0064(4) 0.0068(4) 0.0042(4)
O2 0.0426(6) 0.0264(6) 0.0252(5) 0.0066(5) -0.0011(4) -0.0022(4)
O3 0.0462(6) 0.0203(5) 0.0231(5) 0.0069(4) 0.0036(4) -0.0034(4)
O4 0.0464(7) 0.0335(6) 0.0247(5) 0.0086(5) -0.0030(4) -0.0057(5)
N1 0.0294(6) 0.0191(5) 0.0183(5) 0.0007(4) 0.0060(4) -0.0015(4)
C1 0.0256(6) 0.0196(6) 0.0223(6) -0.0009(5) 0.0065(5) 0.0001(5)
C2 0.0281(7) 0.0210(6) 0.0230(6) -0.0001(5) 0.0079(5) 0.0020(5)
C3 0.0431(9) 0.0373(8) 0.0229(7) 0.0104(7) 0.0076(6) -0.0031(6)
C4 0.0434(9) 0.0332(8) 0.0351(8) 0.0111(7) 0.0100(7) -0.0079(7)
C5 0.0331(8) 0.0231(7) 0.0356(8) 0.0067(6) 0.0059(6) 0.0017(6)
C6 0.0298(7) 0.0245(7) 0.0227(6) 0.0000(5) 0.0045(5) 0.0022(5)
C7 0.0274(7) 0.0216(6) 0.0204(6) -0.0011(5) 0.0047(5) -0.0009(5)
C8 0.0273(6) 0.0183(6) 0.0196(6) 0.0007(5) 0.0067(5) -0.0026(5)
C9 0.0287(7) 0.0260(7) 0.0268(7) 0.0001(6) 0.0059(6) -0.0035(6)
C10 0.0340(8) 0.0197(6) 0.0242(6) -0.0007(5) 0.0074(5) -0.0020(5)
C11 0.0380(8) 0.0239(7) 0.0217(6) 0.0014(6) 0.0076(6) -0.0005(5)

loop_
_atom_type_symbol
_atom_type_description
_atom_type_scat_dispersion_real
_atom_type_scat_dispersion_imag
_atom_type_scat_source
O O 0.0106 0.0060 'International Tables Vol C Tables 4.2.6.8 and 6.1.1.4'
N N 0.0061 0.0033 'International Tables Vol C Tables 4.2.6.8 and 6.1.1.4'
C C 0.0033 0.0016 'International Tables Vol C Tables 4.2.6.8 and 6.1.1.4'
H H 0.0000 0.0000 'International Tables Vol C Tables 4.2.6.8 and 6.1.1.4'

loop_
_geom_angle_atom_site_label_1
_geom_angle_atom_site_label_2
_geom_angle_atom_site_label_3
_geom_angle
_geom_angle_publ_flag
C9 O2 H2O 108.8(14) ?
C10 O3 H3O 106.7(13) ?
C11 O4 H4O 106.8(15) ?
C7 N1 C8 127.74(11) ?
C7 N1 H1N 114.8(11) ?
C8 N1 H1N 117.3(11) ?
C6 C1 C2 120.10(12) ?
C6 C1 C7 118.64(12) y
C2 C1 C7 121.22(12) y
O1 C2 C3 121.89(12) y
O1 C2 C1 121.22(12) y
C3 C2 C1 116.89(12) ?
C4 C3 C2 121.18(14) ?
C4 C3 H3 120.4(11) ?
C2 C3 H3 118.4(11) ?
C3 C4 C5 121.86(14) ?
C3 C4 H4 120.6(12) ?
C5 C4 H4 117.5(12) ?
C6 C5 C4 118.49(14) ?
C6 C5 H5 120.5(11) ?
C4 C5 H5 121.0(11) ?
C5 C6 C1 121.41(13) ?
C5 C6 H6 119.8(10) ?
C1 C6 H6 118.8(10) ?
N1 C7 C1 123.15(12) y
N1 C7 H7 117.5(9) ?
C1 C7 H7 119.3(9) ?
N1 C8 C11 111.91(11) ?
N1 C8 C9 106.12(10) ?
C11 C8 C9 108.00(11) ?
N1 C8 C10 106.61(10) ?
C11 C8 C10 113.27(11) ?
C9 C8 C10 110.72(11) ?
O2 C9 C8 112.27(11) ?
O2 C9 H9A 106.6(9) ?
C8 C9 H9A 108.8(9) ?
O2 C9 H9B 111.6(10) ?
C8 C9 H9B 109.2(10) ?
H9A C9 H9B 108.2(14) ?
O3 C10 C8 111.35(11) ?
O3 C10 H10A 111.2(9) ?
C8 C10 H10A 108.8(9) ?
O3 C10 H10B 108.9(9) ?
C8 C10 H10B 107.3(10) ?
H10A C10 H10B 109.2(13) ?
O4 C11 C8 113.74(12) ?
O4 C11 H11A 107.7(9) ?
C8 C11 H11A 106.9(9) ?
O4 C11 H11B 110.6(9) ?
C8 C11 H11B 107.8(9) ?
H11A C11 H11B 109.9(13) ?

loop_
_geom_bond_atom_site_label_1
_geom_bond_atom_site_label_2
_geom_bond_site_symmetry_2
_geom_bond_distance
_geom_bond_publ_flag
O1 C2 . 1.3025(16) y
O2 C9 . 1.4166(17) ?
O2 H2O . 0.84(2) ?
O3 C10 . 1.4166(16) ?
O3 H3O . 0.91(2) ?
O4 C11 . 1.4196(19) ?
O4 H4O . 0.86(2) ?
N1 C7 . 1.2952(18) y
N1 C8 . 1.4741(16) y
N1 H1N . 0.915(17) ?
C1 C6 . 1.4113(19) y
C1 C2 . 1.4276(18) y
C1 C7 . 1.4290(18) y
C2 C3 . 1.4158(19) y
C3 C4 . 1.369(2) y
C3 H3 . 0.973(19) ?
C4 C5 . 1.401(2) y
C4 H4 . 0.94(2) ?
C5 C6 . 1.368(2) y
C5 H5 . 0.938(19) ?
C6 H6 . 0.945(16) ?
C7 H7 . 0.957(16) ?
C8 C11 . 1.5283(18) ?
C8 C9 . 1.535(2) ?
C8 C10 . 1.5387(19) ?
C9 H9A . 1.009(17) ?
C9 H9B . 0.951(18) ?
C10 H10A . 1.011(17) ?
C10 H10B . 0.986(17) ?
C11 H11A . 1.009(17) ?
C11 H11B . 0.997(16) ?

loop_
_geom_hbond_atom_site_label_D
_geom_hbond_atom_site_label_H
_geom_hbond_atom_site_label_A
_geom_hbond_site_symmetry_A
_geom_hbond_distance_DH
_geom_hbond_distance_HA
_geom_hbond_distance_DA
_geom_hbond_angle_DHA
N1 H1N O1 . 0.915(17) 1.865(17) 2.6181(14) 138.1(15)
O2 H2O O3 3_656 0.84(2) 1.89(2) 2.7314(15) 177(2)
O3 H3O O1 4_565 0.91(2) 1.74(2) 2.6426(14) 172(2)
O4 H4O O1 4_565 0.86(2) 1.90(2) 2.7254(15) 161(2)

loop_
_geom_torsion_atom_site_label_1
_geom_torsion_atom_site_label_2
_geom_torsion_atom_site_label_3
_geom_torsion_atom_site_label_4
_geom_torsion
_geom_torsion_publ_flag
C6 C1 C2 O1 178.12(12) y
C7 C1 C2 O1 -4.3(2) ?
C6 C1 C2 C3 -2.8(2) ?
C7 C1 C2 C3 174.79(13) ?
O1 C2 C3 C4 -179.43(15) ?
C1 C2 C3 C4 1.5(2) ?
C2 C3 C4 C5 1.0(3) ?
C3 C4 C5 C6 -2.1(3) ?
C4 C5 C6 C1 0.7(2) ?
C2 C1 C6 C5 1.7(2) ?
C7 C1 C6 C5 -175.90(13) ?
C8 N1 C7 C1 -173.88(12) ?
C6 C1 C7 N1 177.91(13) ?
C2 C1 C7 N1 0.3(2) y
C7 N1 C8 C11 14.74(19) ?
C7 N1 C8 C9 132.31(14) ?
C7 N1 C8 C10 -109.61(15) ?
N1 C8 C9 O2 44.58(14) ?
C11 C8 C9 O2 164.73(11) ?
C10 C8 C9 O2 -70.73(14) ?
N1 C8 C10 O3 -175.90(10) ?
C11 C8 C10 O3 60.59(15) ?
C9 C8 C10 O3 -60.90(14) ?
N1 C8 C11 O4 -67.18(15) ?
C9 C8 C11 O4 176.38(11) ?
C10 C8 C11 O4 53.38(16) ?

loop_
_cod_related_entry_id
_cod_related_entry_database
_cod_related_entry_code
1 ChemSpider 12945477
